data_7056534
loop_
_publ_author_name
'Einkauf, Jeffrey D.'
'Ortega, Raul E.'
'Mathivathanan, Logesh'
'de Lill, Daniel T.'

_publ_section_title
;
 Nitroaromatic sensing with a new lanthanide coordination polymer
 [Ln2(C10H4O4S2)3(H2O)6]n (Ln = Sm-Yb) assembled by
 2,2&#x2019;-bithiophene-5,5&#x2019;-dicarboxylate
;
_journal_name_full 'New J. Chem.'
_journal_paper_doi 10.1039/C7NJ01677H
_journal_year 2017
_chemical_formula_moiety 'C15 H12 Er O9 S3'
_chemical_formula_sum 'C15 H12 Er O9 S3'
_chemical_formula_weight 599.69
_chemical_name_common DDL-JE10_55
_space_group_crystal_system triclinic
_space_group_IT_number 2
_space_group_name_Hall '-P 1'
_space_group_name_H-M_alt 'P -1'
_symmetry_space_group_name_Hall '-P 1'
_symmetry_space_group_name_H-M 'P -1'
_atom_sites_solution_hydrogens geom
_audit_update_record
;
2016-02-25 deposited with the CCDC.
2017-08-21 downloaded from the CCDC.
;
_cell_angle_alpha 81.999(2)
_cell_angle_beta 75.0000(10)
_cell_angle_gamma 75.514(2)
_cell_formula_units_Z 2
_cell_length_a 7.7389(5)
_cell_length_b 9.6787(6)
_cell_length_c 13.1985(8)
_cell_measurement_reflns_used 9992
_cell_measurement_temperature 298.(2)
_cell_measurement_theta_max 28.3518
_cell_measurement_theta_min 2.8797
_cell_volume 921.62(10)
_computing_cell_refinement 'SAINT V8.34A (Bruker AXS Inc., 2013)'
_computing_data_collection 'Bruker Instrument Service v4.2.3'
_computing_data_reduction 'SAINT V8.34A (Bruker AXS Inc., 2013)'
_computing_structure_refinement 'SHELXL-2014/6 (Sheldrick, 2014)'
_computing_structure_solution 'SHELXT-2014 (Sheldrick, 2014)'
_diffrn_ambient_temperature 298.(2)
_diffrn_detector_area_resol_mean 10.4167
_diffrn_measured_fraction_theta_full 0.995
_diffrn_measured_fraction_theta_max 0.995
_diffrn_measurement_device_type 'Bruker AXS'
_diffrn_radiation_monochromator 'TRIUMPH curved-crystal'
_diffrn_radiation_type 'Mo K\a'
_diffrn_radiation_wavelength 0.71073
_diffrn_reflns_av_R_equivalents 0.0269
_diffrn_reflns_av_unetI/netI 0.0304
_diffrn_reflns_limit_h_max 10
_diffrn_reflns_limit_h_min -10
_diffrn_reflns_limit_k_max 12
_diffrn_reflns_limit_k_min -12
_diffrn_reflns_limit_l_max 17
_diffrn_reflns_limit_l_min -17
_diffrn_reflns_number 13358
_diffrn_reflns_theta_full 28.35
_diffrn_reflns_theta_max 28.35
_diffrn_reflns_theta_min 2.88
_diffrn_source 'fine-focus tube'
_exptl_absorpt_coefficient_mu 4.941
_exptl_absorpt_correction_T_max 0.91
_exptl_absorpt_correction_T_min 0.69
_exptl_absorpt_correction_type multi-scan
_exptl_absorpt_process_details 'SADABS V2012/1 (Bruker AXS Inc.)'
_exptl_crystal_colour 'translucent light colourless'
_exptl_crystal_density_diffrn 2.161
_exptl_crystal_density_method 'not measured'
_exptl_crystal_description plate
_exptl_crystal_F_000 580
_exptl_crystal_size_max 0.419
_exptl_crystal_size_mid 0.124
_exptl_crystal_size_min 0.020
_refine_diff_density_max 1.099
_refine_diff_density_min -0.888
_refine_ls_extinction_method none
_refine_ls_goodness_of_fit_ref 1.113
_refine_ls_hydrogen_treatment constr
_refine_ls_matrix_type full
_refine_ls_number_parameters 253
_refine_ls_number_reflns 4584
_refine_ls_number_restraints 0
_refine_ls_restrained_S_all 1.113
_refine_ls_R_factor_all 0.0308
_refine_ls_R_factor_gt 0.0264
_refine_ls_shift/su_max 0.001
_refine_ls_shift/su_mean 0.000
_refine_ls_structure_factor_coef Fsqd
_refine_ls_weighting_details 'w=1/[\s^2^(Fo^2^)+(0.0259P)^2^+0.9323P] where P=(Fo^2^+2Fc^2^)/3'
_refine_ls_weighting_scheme calc
_refine_ls_wR_factor_gt 0.0589
_refine_ls_wR_factor_ref 0.0607
_reflns_number_gt 4181
_reflns_number_total 4584
_reflns_threshold_expression 'I > 2\s(I)'
_cod_data_source_file c7nj01677h2.cif
_cod_data_source_block I
_cod_database_code 7056534

loop_
_space_group_symop_operation_xyz
'x, y, z'
'-x, -y, -z'

loop_
_atom_site_type_symbol
_atom_site_label
_atom_site_fract_x
_atom_site_fract_y
_atom_site_fract_z
_atom_site_U_iso_or_equiv
_atom_site_adp_type
_atom_site_calc_flag
_atom_site_refinement_flags_adp
_atom_site_refinement_flags_posn
_atom_site_occupancy
Er Er1 0.73058(2) 0.70545(2) 0.49836(2) 0.02452(6) Uani d . . 1
S S3 0.60044(13) 0.97623(10) 0.14246(7) 0.0334(2) Uani d . . 1
S S1 0.98508(12) 0.34824(10) 0.85430(6) 0.03257(19) Uani d . . 1
S S2 0.69734(13) 0.36253(11) 1.18421(7) 0.0373(2) Uani d . . 1
O O3 0.6693(4) 0.8692(3) 0.35231(19) 0.0331(5) Uani d . . 1
O O4 0.5675(4) 0.6730(3) 0.37019(19) 0.0350(6) Uani d . . 1
O O9 0.6979(4) 0.4698(3) 0.5508(2) 0.0440(7) Uani d . . 1
H H9A 0.7492 0.418 0.6048 0.053 Uiso calc U R 1
H H9B 0.6336 0.4281 0.5175 0.053 Uiso calc U R 1
O O2 1.0563(4) 0.4224(3) 0.6253(2) 0.0394(6) Uani d . . 1
O O5 0.5599(4) 0.2679(3) 1.4040(2) 0.0423(6) Uani d . . 1
O O1 0.8803(4) 0.6404(3) 0.6282(2) 0.0400(6) Uani d . . 1
O O8 0.9935(4) 0.8170(3) 0.4446(2) 0.0422(6) Uani d . . 1
H H8A 1.0753 0.8038 0.4876 0.051 Uiso calc U R 1
H H8B 1.012 0.8727 0.381 0.051 Uiso calc U R 1
O O7 0.6543(4) 0.9281(3) 0.5704(2) 0.0400(6) Uani d . . 1
H H7A 0.6973 0.9374 0.6281 0.048 Uiso calc U R 1
H H7B 0.5812 1.0067 0.5411 0.048 Uiso calc U R 1
O O6 0.8168(4) 0.1138(3) 1.4259(2) 0.0387(6) Uani d . . 1
C C11 0.5915(4) 0.7891(4) 0.3198(2) 0.0265(7) Uani d . . 1
C C1 0.9481(5) 0.5230(4) 0.6724(2) 0.0269(7) Uani d . . 1
C C10 0.7232(5) 0.2001(4) 1.3712(3) 0.0295(7) Uani d . . 1
C C12 0.5321(5) 0.8333(4) 0.2207(3) 0.0277(7) Uani d . . 1
C C15 0.4935(5) 0.9540(4) 0.0485(2) 0.0267(7) Uani d . . 1
C C2 0.8913(5) 0.5026(4) 0.7877(3) 0.0274(7) Uani d . . 1
C C13 0.4299(6) 0.7740(4) 0.1772(3) 0.0368(8) Uani d . . 1
H H13 0.3805 0.6959 0.2087 0.044 Uiso calc U R 1
C C9 0.8055(5) 0.2241(4) 1.2572(3) 0.0311(7) Uani d . . 1
C C14 0.4070(6) 0.8439(4) 0.0791(3) 0.0383(9) Uani d . . 1
H H14 0.3394 0.8174 0.0392 0.046 Uiso calc U R 1
C C6 0.8603(5) 0.3170(4) 1.0710(3) 0.0333(8) Uani d . . 1
C C5 0.8493(5) 0.4042(4) 0.9730(3) 0.0309(7) Uani d . . 1
C C3 0.7626(6) 0.5917(4) 0.8538(3) 0.0391(9) Uani d . . 1
H H3 0.6979 0.6806 0.832 0.047 Uiso calc U R 1
C C4 0.7373(6) 0.5348(5) 0.9596(3) 0.0440(10) Uani d . . 1
H H4 0.6524 0.582 1.0148 0.053 Uiso calc U R 1
C C8 0.9572(6) 0.1455(5) 1.1972(3) 0.0482(11) Uani d . . 1
H H8 1.0327 0.0655 1.2235 0.058 Uiso calc U R 1
C C7 0.9888(6) 0.1979(5) 1.0905(3) 0.0486(11) Uani d . . 1
H H7 1.0871 0.1557 1.0388 0.058 Uiso calc U R 1

loop_
_atom_site_aniso_label
_atom_site_aniso_U_11
_atom_site_aniso_U_22
_atom_site_aniso_U_33
_atom_site_aniso_U_12
_atom_site_aniso_U_13
_atom_site_aniso_U_23
Er1 0.03039(9) 0.02745(9) 0.01544(8) -0.00712(6) -0.00751(6) 0.00451(5)
S3 0.0477(5) 0.0371(5) 0.0231(4) -0.0167(4) -0.0198(4) 0.0073(3)
S1 0.0364(5) 0.0348(5) 0.0189(4) -0.0009(4) -0.0044(3) 0.0061(3)
S2 0.0375(5) 0.0458(5) 0.0200(4) -0.0022(4) -0.0027(4) 0.0058(4)
O3 0.0455(14) 0.0346(13) 0.0246(12) -0.0137(11) -0.0170(11) 0.0056(10)
O4 0.0420(14) 0.0402(14) 0.0266(12) -0.0176(11) -0.0138(11) 0.0114(11)
O9 0.0451(15) 0.0353(15) 0.0543(18) -0.0146(12) -0.0167(14) 0.0078(13)
O2 0.0436(15) 0.0449(16) 0.0244(13) -0.0052(12) -0.0029(11) -0.0036(11)
O5 0.0391(15) 0.0529(17) 0.0271(13) -0.0090(13) 0.0019(12) 0.0021(12)
O1 0.0645(18) 0.0327(14) 0.0280(13) -0.0101(12) -0.0265(13) 0.0083(11)
O8 0.0457(16) 0.0494(17) 0.0382(15) -0.0229(13) -0.0132(13) 0.0029(13)
O7 0.0540(17) 0.0315(14) 0.0343(14) -0.0069(12) -0.0138(13) -0.0003(11)
O6 0.0461(15) 0.0448(15) 0.0275(13) -0.0179(12) -0.0127(12) 0.0107(11)
C11 0.0257(16) 0.0332(18) 0.0182(15) -0.0037(13) -0.0056(13) 0.0020(13)
C1 0.0341(17) 0.0307(17) 0.0197(15) -0.0115(14) -0.0115(14) 0.0032(13)
C10 0.0363(18) 0.0355(18) 0.0208(16) -0.0181(15) -0.0062(14) 0.0021(14)
C12 0.0337(17) 0.0298(17) 0.0189(15) -0.0051(14) -0.0088(14) 0.0024(13)
C15 0.0331(17) 0.0290(17) 0.0198(15) -0.0029(13) -0.0139(13) -0.0004(13)
C2 0.0327(17) 0.0307(17) 0.0193(15) -0.0077(14) -0.0105(13) 0.0060(13)
C13 0.051(2) 0.038(2) 0.0277(18) -0.0191(17) -0.0183(17) 0.0105(15)
C9 0.0338(18) 0.0382(19) 0.0218(16) -0.0124(15) -0.0074(14) 0.0065(14)
C14 0.053(2) 0.043(2) 0.0303(19) -0.0214(18) -0.0248(18) 0.0061(16)
C6 0.0350(18) 0.044(2) 0.0194(16) -0.0133(16) -0.0039(14) 0.0048(15)
C5 0.0331(17) 0.042(2) 0.0173(15) -0.0113(15) -0.0042(13) 0.0021(14)
C3 0.045(2) 0.037(2) 0.0264(18) 0.0034(16) -0.0080(16) 0.0019(15)
C4 0.050(2) 0.050(2) 0.0208(17) 0.0031(19) -0.0010(17) -0.0035(16)
C8 0.045(2) 0.054(3) 0.030(2) 0.0032(19) -0.0032(18) 0.0124(18)
C7 0.044(2) 0.060(3) 0.0245(19) 0.003(2) 0.0034(17) 0.0067(18)

loop_
_atom_type_symbol
_atom_type_description
_atom_type_scat_dispersion_real
_atom_type_scat_dispersion_imag
_atom_type_scat_source
C C 0.0033 0.0016 'International Tables Vol C Tables 4.2.6.8 and 6.1.1.4'
H H 0.0000 0.0000 'International Tables Vol C Tables 4.2.6.8 and 6.1.1.4'
O O 0.0106 0.0060 'International Tables Vol C Tables 4.2.6.8 and 6.1.1.4'
S S 0.1246 0.1234 'International Tables Vol C Tables 4.2.6.8 and 6.1.1.4'
Er Er -0.2586 4.9576 'International Tables Vol C Tables 4.2.6.8 and 6.1.1.4'

loop_
_geom_angle_atom_site_label_1
_geom_angle_atom_site_label_2
_geom_angle_atom_site_label_3
_geom_angle_site_symmetry_1
_geom_angle_site_symmetry_3
_geom_angle
O1 Er1 O2 . 2_766 97.22(10)
O1 Er1 O5 . 2_667 98.99(10)
O2 Er1 O5 2_766 2_667 144.10(11)
O1 Er1 O9 . . 76.85(10)
O2 Er1 O9 2_766 . 76.70(10)
O5 Er1 O9 2_667 . 76.14(10)
O1 Er1 O7 . . 81.74(9)
O2 Er1 O7 2_766 . 141.03(10)
O5 Er1 O7 2_667 . 73.25(10)
O9 Er1 O7 . . 139.06(10)
O1 Er1 O3 . . 148.28(10)
O2 Er1 O3 2_766 . 84.09(9)
O5 Er1 O3 2_667 . 98.04(9)
O9 Er1 O3 . . 133.45(10)
O7 Er1 O3 . . 77.84(9)
O1 Er1 O8 . . 74.50(10)
O2 Er1 O8 2_766 . 71.85(10)
O5 Er1 O8 2_667 . 143.60(10)
O9 Er1 O8 . . 133.77(10)
O7 Er1 O8 . . 70.38(10)
O3 Er1 O8 . . 75.89(9)
O1 Er1 O4 . . 156.65(9)
O2 Er1 O4 2_766 . 74.19(10)
O5 Er1 O4 2_667 . 78.34(9)
O9 Er1 O4 . . 80.01(9)
O7 Er1 O4 . . 118.75(9)
O3 Er1 O4 . . 53.89(8)
O8 Er1 O4 . . 121.12(9)
O1 Er1 C11 . . 172.15(10)
O2 Er1 C11 2_766 . 76.98(10)
O5 Er1 C11 2_667 . 88.75(10)
O9 Er1 C11 . . 106.53(10)
O7 Er1 C11 . . 99.38(10)
O3 Er1 C11 . . 27.10(9)
O8 Er1 C11 . . 98.47(10)
O4 Er1 C11 . . 26.82(9)
C12 S3 C15 . . 91.42(16)
C5 S1 C2 . . 91.76(17)
C9 S2 C6 . . 91.94(18)
C11 O3 Er1 . . 93.87(19)
C11 O4 Er1 . . 91.3(2)
Er1 O9 H9A . . 120.0
Er1 O9 H9B . . 120.0
H9A O9 H9B . . 120.0
C1 O2 Er1 . 2_766 162.3(2)
C10 O5 Er1 . 2_667 154.8(2)
C1 O1 Er1 . . 135.0(2)
Er1 O8 H8A . . 120.0
Er1 O8 H8B . . 120.0
H8A O8 H8B . . 120.0
Er1 O7 H7A . . 120.0
Er1 O7 H7B . . 120.0
H7A O7 H7B . . 120.0
O4 C11 O3 . . 120.8(3)
O4 C11 C12 . . 120.2(3)
O3 C11 C12 . . 118.9(3)
O4 C11 Er1 . . 61.88(17)
O3 C11 Er1 . . 59.04(16)
C12 C11 Er1 . . 175.7(2)
O2 C1 O1 . . 124.5(3)
O2 C1 C2 . . 117.7(3)
O1 C1 C2 . . 117.9(3)
O6 C10 O5 . . 125.3(3)
O6 C10 C9 . . 118.3(3)
O5 C10 C9 . . 116.3(3)
C13 C12 C11 . . 129.0(3)
C13 C12 S3 . . 111.9(2)
C11 C12 S3 . . 119.1(3)
C14 C15 C15 . 2_675 128.9(4)
C14 C15 S3 . . 111.1(2)
C15 C15 S3 2_675 . 120.1(3)
C3 C2 C1 . . 127.7(3)
C3 C2 S1 . . 111.6(3)
C1 C2 S1 . . 120.6(3)
C12 C13 C14 . . 112.4(3)
C12 C13 H13 . . 123.8
C14 C13 H13 . . 123.8
C8 C9 C10 . . 128.8(3)
C8 C9 S2 . . 111.7(3)
C10 C9 S2 . . 119.5(3)
C15 C14 C13 . . 113.3(3)
C15 C14 H14 . . 123.4
C13 C14 H14 . . 123.4
C7 C6 C5 . . 129.4(3)
C7 C6 S2 . . 110.7(3)
C5 C6 S2 . . 119.9(3)
C4 C5 C6 . . 127.6(3)
C4 C5 S1 . . 110.8(3)
C6 C5 S1 . . 121.6(3)
C2 C3 C4 . . 112.5(3)
C2 C3 H3 . . 123.7
C4 C3 H3 . . 123.7
C5 C4 C3 . . 113.3(3)
C5 C4 H4 . . 123.3
C3 C4 H4 . . 123.3
C9 C8 C7 . . 112.7(4)
C9 C8 H8 . . 123.6
C7 C8 H8 . . 123.6
C6 C7 C8 . . 113.0(4)
C6 C7 H7 . . 123.5
C8 C7 H7 . . 123.5

loop_
_geom_bond_atom_site_label_1
_geom_bond_atom_site_label_2
_geom_bond_site_symmetry_2
_geom_bond_distance
Er1 O1 . 2.245(2)
Er1 O2 2_766 2.249(3)
Er1 O5 2_667 2.255(3)
Er1 O9 . 2.346(3)
Er1 O7 . 2.353(3)
Er1 O3 . 2.387(2)
Er1 O8 . 2.439(3)
Er1 O4 . 2.450(2)
Er1 C11 . 2.778(3)
S3 C12 . 1.716(3)
S3 C15 . 1.721(3)
S1 C5 . 1.718(3)
S1 C2 . 1.718(3)
S2 C9 . 1.709(4)
S2 C6 . 1.717(4)
O3 C11 . 1.268(4)
O4 C11 . 1.254(4)
O9 H9A . 0.93
O9 H9B . 0.93
O2 C1 . 1.236(4)
O2 Er1 2_766 2.249(3)
O5 C10 . 1.263(4)
O5 Er1 2_667 2.255(3)
O1 C1 . 1.257(4)
O8 H8A . 0.93
O8 H8B . 0.93
O7 H7A . 0.93
O7 H7B . 0.93
O6 C10 . 1.243(4)
C11 C12 . 1.471(4)
C1 C2 . 1.471(4)
C10 C9 . 1.484(5)
C12 C13 . 1.355(5)
C15 C14 . 1.358(5)
C15 C15 2_675 1.450(6)
C2 C3 . 1.351(5)
C13 C14 . 1.408(5)
C13 H13 . 0.93
C9 C8 . 1.351(6)
C14 H14 . 0.93
C6 C7 . 1.364(6)
C6 C5 . 1.453(5)
C5 C4 . 1.360(5)
C3 C4 . 1.410(5)
C3 H3 . 0.93
C4 H4 . 0.93
C8 C7 . 1.408(5)
C8 H8 . 0.93
C7 H7 . 0.93
